data_9000125
loop_
_publ_author_name
'Clark, J. R.'

_publ_section_title
;
 The crystal structure of tunellite, SrB6O9(OH)2.3H2O
;
_journal_name_full 'American Mineralogist'
_journal_page_first 1549
_journal_page_last 1568
_journal_volume 49
_journal_year 1964
_chemical_compound_source 'Jenifer mine, Kramer borate district, California, USA'
_chemical_formula_sum 'B6 H8 O14 Sr'
_chemical_name_mineral Tunellite
_space_group_IT_number 14
_symmetry_space_group_name_Hall '-P 2yab'
_symmetry_space_group_name_H-M 'P 1 21/a 1'
_cell_angle_alpha 90
_cell_angle_beta 114.03
_cell_angle_gamma 90
_cell_formula_units_Z 4
_cell_length_a 14.390
_cell_length_b 8.213
_cell_length_c 9.934
_cell_volume 1072.298
_database_code_amcsd 0000129
_exptl_crystal_density_diffrn 2.382
_cod_original_formula_sum 'Sr B6 O14 H8'
_cod_database_code 9000125

loop_
_space_group_symop_operation_xyz
x,y,z
1/2+x,1/2-y,z
1/2-x,1/2+y,-z
-x,-y,-z

loop_
_atom_site_label
_atom_site_fract_x
_atom_site_fract_y
_atom_site_fract_z
_atom_site_U_iso_or_equiv
_atom_site_type_symbol
_atom_site_attached_hydrogens
Sr 0.16210 0.05620 0.19490 0.01558 Sr 0
B1 0.19410 0.15090 0.84900 0.01659 B 0
B2 0.19400 0.15610 0.58540 0.01115 B 0
B3 0.04290 0.24750 0.62480 0.01570 B 0
B4 0.18670 0.45500 0.22020 0.00950 B 0
B5 0.25340 0.38890 0.48650 0.01608 B 0
B6 0.25130 0.38830 0.02210 0.01520 B 0
O1 0.19440 0.02540 0.95250 0.02115 O 0
O2 0.20280 0.03760 0.48230 0.02318 O 0
O-H3 0.05010 0.68060 0.42570 0.02520 O 1
Wat4 0.99820 0.16820 0.23830 0.03090 O 2
O-H5 0.09050 0.53600 0.17210 0.02660 O 1
O6 0.24170 0.79880 0.39890 0.01849 O 0
O7 0.20790 0.34130 0.33960 0.01976 O 0
O8 0.23820 0.78530 0.08150 0.01938 O 0
O9 0.19410 0.34980 0.10110 0.01862 O 0
O10 0.08890 0.21170 0.77280 0.01621 O 0
O11 0.08710 0.21020 0.53440 0.01558 O 0
Wat12 0.02080 0.84010 0.06760 0.02014 O 2
Wat13 0.13920 0.58020 0.71170 0.02546 O 2
O14 0.22720 0.08280 0.73380 0.01343 O 0

loop_
_cod_changelog_entry_id
_cod_changelog_entry_author
_cod_changelog_entry_date
_cod_changelog_entry_text
1
;cod-tools version 3.8.0
Id: cif_guess_AMCSD_atom_types 9574 2023-05-10 09:00:05Z saulius
;
2023-05-10T18:45:45+03:00
;Derived atom types and hydrogen counts
from atom names that follow the AMCSD naming convention
(Wat == water, O-H == hydroxyl).
;

loop_
_cod_related_entry_id
_cod_related_entry_database
_cod_related_entry_code
1 AMCSD 0000129
